data_4074092
loop_
_publ_author_name
'Liu, Junhui'
'Zhang, Wen-Xiong'
'Guo, Xiangyu'
'Hou, Zhaomin'
'Xi, Zhenfeng'

_publ_section_title
;
 Isolation and Synthetic Applications of 2,5-Bis(alkynylsilyl)
 Zirconacyclopentadienes
;
_journal_issue 27
_journal_name_full Organometallics
_journal_page_first 6812
_journal_paper_doi 10.1021/om701002k
_journal_volume 26
_journal_year 2007
_chemical_formula_sum 'C46 H42 Si2 Zr'
_chemical_formula_weight 742.20
_chemical_name_systematic
; 
 ? 
;
_space_group_IT_number 15
_symmetry_cell_setting monoclinic
_symmetry_space_group_name_Hall '-C 2yc'
_symmetry_space_group_name_H-M 'C 1 2/c 1'
_atom_sites_solution_hydrogens geom
_atom_sites_solution_primary direct
_atom_sites_solution_secondary difmap
_audit_creation_method SHELXL-97
_cell_angle_alpha 90.00
_cell_angle_beta 115.2100(10)
_cell_angle_gamma 90.00
_cell_formula_units_Z 4
_cell_length_a 28.421(2)
_cell_length_b 11.0913(10)
_cell_length_c 13.3230(11)
_cell_measurement_temperature 173(2)
_cell_volume 3799.7(5)
_computing_cell_refinement 'Bruker SMART'
_computing_data_collection 'Bruker SMART'
_computing_data_reduction 'Bruker SHELXTL'
_computing_molecular_graphics 'Bruker SHELXTL'
_computing_publication_material 'Bruker SHELXTL'
_computing_structure_refinement 'SHELXL-97 (Sheldrick, 1997)'
_computing_structure_solution 'SHELXS-97 (Sheldrick, 1990)'
_diffrn_ambient_temperature 173(2)
_diffrn_measured_fraction_theta_full 0.995
_diffrn_measured_fraction_theta_max 0.995
_diffrn_measurement_device_type 'CCD area detector'
_diffrn_measurement_method 'phi and omega scans'
_diffrn_radiation_monochromator graphite
_diffrn_radiation_source 'fine-focus sealed tube'
_diffrn_radiation_type MoK\a
_diffrn_radiation_wavelength 0.71073
_diffrn_reflns_av_R_equivalents 0.0216
_diffrn_reflns_av_sigmaI/netI 0.0296
_diffrn_reflns_limit_h_max 26
_diffrn_reflns_limit_h_min -33
_diffrn_reflns_limit_k_max 13
_diffrn_reflns_limit_k_min -11
_diffrn_reflns_limit_l_max 15
_diffrn_reflns_limit_l_min -15
_diffrn_reflns_number 9642
_diffrn_reflns_theta_full 25.05
_diffrn_reflns_theta_max 25.05
_diffrn_reflns_theta_min 2.00
_exptl_absorpt_coefficient_mu 0.384
_exptl_absorpt_correction_T_max 0.9272
_exptl_absorpt_correction_T_min 0.8313
_exptl_absorpt_correction_type multi-scan
_exptl_absorpt_process_details SADBAS
_exptl_crystal_density_diffrn 1.297
_exptl_crystal_density_method 'not measured'
_exptl_crystal_F_000 1544
_exptl_crystal_size_max 0.50
_exptl_crystal_size_mid 0.50
_exptl_crystal_size_min 0.20
_refine_diff_density_max 0.397
_refine_diff_density_min -0.197
_refine_diff_density_rms 0.052
_refine_ls_extinction_method none
_refine_ls_goodness_of_fit_ref 1.042
_refine_ls_hydrogen_treatment none
_refine_ls_matrix_type full
_refine_ls_number_parameters 224
_refine_ls_number_reflns 3353
_refine_ls_number_restraints 0
_refine_ls_restrained_S_all 1.042
_refine_ls_R_factor_all 0.0341
_refine_ls_R_factor_gt 0.0274
_refine_ls_shift/su_max 0.002
_refine_ls_shift/su_mean 0.000
_refine_ls_structure_factor_coef Fsqd
_refine_ls_weighting_details 'calc w=1/[\s^2^(Fo^2^)+(0.0415P)^2^+0.0000P] where P=(Fo^2^+2Fc^2^)/3'
_refine_ls_weighting_scheme calc
_refine_ls_wR_factor_gt 0.0688
_refine_ls_wR_factor_ref 0.0704
_reflns_number_gt 2853
_reflns_number_total 3353
_reflns_threshold_expression >2sigma(I)
_cod_data_source_file om701002k-file002.cif
_cod_data_source_block 7701zwx
_cod_original_cell_volume 3799.7(6)
_cod_original_sg_symbol_H-M C2/c
_cod_database_code 4074092

loop_
_symmetry_equiv_pos_as_xyz
'x, y, z'
'-x, y, -z+1/2'
'x+1/2, y+1/2, z'
'-x+1/2, y+1/2, -z+1/2'
'-x, -y, -z'
'x, -y, z-1/2'
'-x+1/2, -y+1/2, -z'
'x+1/2, -y+1/2, z-1/2'

loop_
_atom_site_label
_atom_site_type_symbol
_atom_site_fract_x
_atom_site_fract_y
_atom_site_fract_z
_atom_site_U_iso_or_equiv
_atom_site_adp_type
_atom_site_occupancy
_atom_site_symmetry_multiplicity
_atom_site_calc_flag
_atom_site_refinement_flags
Zr1 Zr 0.5000 0.79348(2) 0.2500 0.02206(10) Uani 1 2 d S
Si2 Si 0.37132(2) 0.63872(5) 0.11051(4) 0.02889(15) Uani 1 1 d .
C11 C 0.35103(8) 0.78959(18) 0.04521(18) 0.0346(5) Uani 1 1 d .
C19 C 0.53705(10) 0.7817(2) 0.11027(18) 0.0413(6) Uani 1 1 d .
H19 H 0.5579 0.7130 0.1018 0.050 Uiso 1 1 calc R
C23 C 0.48340(10) 0.79699(18) 0.05016(16) 0.0381(5) Uani 1 1 d .
H23 H 0.4595 0.7417 -0.0088 0.046 Uiso 1 1 calc R
C5 C 0.39331(9) 0.26851(19) 0.25336(18) 0.0389(5) Uani 1 1 d .
H5 H 0.3770 0.2467 0.2998 0.047 Uiso 1 1 calc R
C2 C 0.47080(7) 0.53136(16) 0.22029(14) 0.0238(4) Uani 1 1 d .
C12 C 0.33141(8) 0.87887(18) -0.00733(17) 0.0335(5) Uani 1 1 d .
C4 C 0.42010(8) 0.37682(17) 0.27034(16) 0.0312(5) Uani 1 1 d .
H4 H 0.4219 0.4286 0.3287 0.037 Uiso 1 1 calc R
C13 C 0.30757(8) 0.98345(17) -0.07445(16) 0.0309(5) Uani 1 1 d .
C6 C 0.39046(9) 0.19275(18) 0.16898(19) 0.0412(6) Uani 1 1 d .
H6 H 0.3716 0.1192 0.1564 0.049 Uiso 1 1 calc R
C3 C 0.44419(7) 0.41066(16) 0.20358(15) 0.0253(4) Uani 1 1 d .
C7 C 0.41495(9) 0.22377(18) 0.10294(19) 0.0405(5) Uani 1 1 d .
H7 H 0.4131 0.1715 0.0449 0.049 Uiso 1 1 calc R
C22 C 0.47061(9) 0.91307(18) 0.07461(16) 0.0337(5) Uani 1 1 d .
H22 H 0.4361 0.9536 0.0360 0.040 Uiso 1 1 calc R
C10 C 0.33655(9) 0.62112(19) 0.20078(19) 0.0407(5) Uani 1 1 d .
H10A H 0.3528 0.6731 0.2661 0.061 Uiso 1 1 calc R
H10B H 0.3386 0.5369 0.2245 0.061 Uiso 1 1 calc R
H10C H 0.3000 0.6442 0.1592 0.061 Uiso 1 1 calc R
C8 C 0.44214(9) 0.33090(17) 0.12108(17) 0.0341(5) Uani 1 1 d .
H8 H 0.4597 0.3505 0.0765 0.041 Uiso 1 1 calc R
C1 C 0.44367(7) 0.63597(16) 0.18729(15) 0.0239(4) Uani 1 1 d .
C9 C 0.34373(9) 0.5322(2) -0.00948(18) 0.0436(6) Uani 1 1 d .
H9A H 0.3083 0.5570 -0.0589 0.065 Uiso 1 1 calc R
H9B H 0.3431 0.4505 0.0179 0.065 Uiso 1 1 calc R
H9C H 0.3654 0.5333 -0.0503 0.065 Uiso 1 1 calc R
C14 C 0.31493(9) 1.00722(19) -0.16942(18) 0.0394(5) Uani 1 1 d .
H14 H 0.3370 0.9566 -0.1879 0.047 Uiso 1 1 calc R
C18 C 0.27521(8) 1.05995(19) -0.04889(18) 0.0371(5) Uani 1 1 d .
H18 H 0.2699 1.0460 0.0159 0.045 Uiso 1 1 calc R
C21 C 0.51662(9) 0.96832(18) 0.14834(17) 0.0368(5) Uani 1 1 d .
H21 H 0.5203 1.0546 0.1722 0.044 Uiso 1 1 calc R
C15 C 0.29043(10) 1.1036(2) -0.23685(19) 0.0457(6) Uani 1 1 d .
H15 H 0.2956 1.1188 -0.3016 0.055 Uiso 1 1 calc R
C20 C 0.55756(9) 0.8868(2) 0.17146(18) 0.0408(5) Uani 1 1 d .
H20 H 0.5954 0.9055 0.2140 0.049 Uiso 1 1 calc R
C16 C 0.25848(10) 1.1780(2) -0.2104(2) 0.0473(6) Uani 1 1 d .
H16 H 0.2417 1.2445 -0.2568 0.057 Uiso 1 1 calc R
C17 C 0.25092(9) 1.1558(2) -0.1175(2) 0.0434(6) Uani 1 1 d .
H17 H 0.2287 1.2070 -0.0998 0.052 Uiso 1 1 calc R

loop_
_atom_site_aniso_label
_atom_site_aniso_U_11
_atom_site_aniso_U_22
_atom_site_aniso_U_33
_atom_site_aniso_U_23
_atom_site_aniso_U_13
_atom_site_aniso_U_12
Zr1 0.02635(16) 0.01959(14) 0.02136(15) 0.000 0.01123(11) 0.000
Si2 0.0250(3) 0.0262(3) 0.0321(3) 0.0016(2) 0.0089(3) 0.0014(2)
C11 0.0274(11) 0.0329(11) 0.0403(12) 0.0009(9) 0.0114(10) -0.0001(9)
C19 0.0575(16) 0.0461(13) 0.0341(12) 0.0119(10) 0.0327(12) 0.0154(12)
C23 0.0585(15) 0.0353(12) 0.0212(10) 0.0005(8) 0.0177(11) -0.0074(11)
C5 0.0361(13) 0.0361(12) 0.0415(13) 0.0090(10) 0.0134(11) -0.0069(10)
C2 0.0267(11) 0.0252(10) 0.0212(10) -0.0016(7) 0.0116(8) -0.0031(8)
C12 0.0250(11) 0.0324(11) 0.0396(12) 0.0015(9) 0.0103(10) -0.0010(9)
C4 0.0317(12) 0.0301(11) 0.0291(11) 0.0012(8) 0.0103(9) -0.0007(9)
C13 0.0233(11) 0.0270(10) 0.0356(12) 0.0017(8) 0.0060(9) -0.0032(8)
C6 0.0366(13) 0.0244(11) 0.0485(14) 0.0034(9) 0.0046(11) -0.0062(9)
C3 0.0229(10) 0.0218(9) 0.0278(10) 0.0025(8) 0.0074(8) 0.0024(8)
C7 0.0452(14) 0.0269(11) 0.0430(13) -0.0079(9) 0.0127(11) -0.0001(10)
C22 0.0364(12) 0.0338(11) 0.0300(11) 0.0120(9) 0.0133(10) 0.0020(9)
C10 0.0345(13) 0.0361(12) 0.0533(14) 0.0027(10) 0.0204(11) 0.0021(10)
C8 0.0377(13) 0.0293(10) 0.0358(12) -0.0039(9) 0.0163(10) -0.0018(9)
C1 0.0250(10) 0.0236(10) 0.0233(10) -0.0006(7) 0.0105(8) -0.0003(8)
C9 0.0368(13) 0.0438(13) 0.0390(13) -0.0036(10) 0.0053(11) 0.0007(11)
C14 0.0401(13) 0.0320(11) 0.0482(13) 0.0005(10) 0.0209(11) 0.0016(10)
C18 0.0311(12) 0.0377(12) 0.0396(12) 0.0022(9) 0.0122(10) 0.0022(10)
C21 0.0497(14) 0.0289(11) 0.0358(12) 0.0063(9) 0.0220(11) -0.0073(10)
C15 0.0522(16) 0.0409(13) 0.0458(14) 0.0085(10) 0.0226(12) 0.0023(12)
C20 0.0349(13) 0.0549(14) 0.0371(12) 0.0118(11) 0.0195(11) -0.0070(11)
C16 0.0457(15) 0.0357(13) 0.0515(15) 0.0117(10) 0.0121(12) 0.0039(11)
C17 0.0368(13) 0.0366(12) 0.0532(15) 0.0009(10) 0.0156(12) 0.0092(10)

loop_
_atom_type_symbol
_atom_type_description
_atom_type_scat_dispersion_real
_atom_type_scat_dispersion_imag
_atom_type_scat_source
C C 0.0033 0.0016 'International Tables Vol C Tables 4.2.6.8 and 6.1.1.4'
H H 0.0000 0.0000 'International Tables Vol C Tables 4.2.6.8 and 6.1.1.4'
Si Si 0.0817 0.0704 'International Tables Vol C Tables 4.2.6.8 and 6.1.1.4'
Zr Zr -2.9673 0.5597 'International Tables Vol C Tables 4.2.6.8 and 6.1.1.4'

loop_
_geom_angle_atom_site_label_1
_geom_angle_atom_site_label_2
_geom_angle_atom_site_label_3
_geom_angle
_geom_angle_site_symmetry_1
_geom_angle_site_symmetry_3
C1 Zr1 C1 79.64(9) . 2_655
C1 Zr1 C23 80.60(7) . .
C1 Zr1 C23 100.80(7) 2_655 .
C1 Zr1 C23 100.80(7) . 2_655
C1 Zr1 C23 80.60(7) 2_655 2_655
C23 Zr1 C23 178.21(9) . 2_655
C1 Zr1 C22 130.79(7) . 2_655
C1 Zr1 C22 99.29(7) 2_655 2_655
C23 Zr1 C22 145.46(7) . 2_655
C23 Zr1 C22 32.84(7) 2_655 2_655
C1 Zr1 C22 99.29(7) . .
C1 Zr1 C22 130.79(7) 2_655 .
C23 Zr1 C22 32.84(7) . .
C23 Zr1 C22 145.46(7) 2_655 .
C22 Zr1 C22 115.94(9) 2_655 .
C1 Zr1 C19 77.27(7) . 2_655
C1 Zr1 C19 98.04(7) 2_655 2_655
C23 Zr1 C19 147.71(8) . 2_655
C23 Zr1 C19 32.47(8) 2_655 2_655
C22 Zr1 C19 53.95(7) 2_655 2_655
C22 Zr1 C19 130.09(8) . 2_655
C1 Zr1 C19 98.04(7) . .
C1 Zr1 C19 77.27(7) 2_655 .
C23 Zr1 C19 32.47(8) . .
C23 Zr1 C19 147.71(8) 2_655 .
C22 Zr1 C19 130.09(8) 2_655 .
C22 Zr1 C19 53.95(7) . .
C19 Zr1 C19 174.00(10) 2_655 .
C1 Zr1 C20 130.20(7) . .
C1 Zr1 C20 89.33(7) 2_655 .
C23 Zr1 C20 53.86(7) . .
C23 Zr1 C20 125.24(8) 2_655 .
C22 Zr1 C20 98.80(7) 2_655 .
C22 Zr1 C20 53.80(7) . .
C19 Zr1 C20 152.51(8) 2_655 .
C19 Zr1 C20 32.44(7) . .
C1 Zr1 C20 89.33(7) . 2_655
C1 Zr1 C20 130.20(7) 2_655 2_655
C23 Zr1 C20 125.24(8) . 2_655
C23 Zr1 C20 53.86(7) 2_655 2_655
C22 Zr1 C20 53.80(7) 2_655 2_655
C22 Zr1 C20 98.80(7) . 2_655
C19 Zr1 C20 32.44(7) 2_655 2_655
C19 Zr1 C20 152.51(8) . 2_655
C20 Zr1 C20 131.27(11) . 2_655
C1 Zr1 C21 121.62(7) . 2_655
C1 Zr1 C21 131.05(7) 2_655 2_655
C23 Zr1 C21 124.52(7) . 2_655
C23 Zr1 C21 53.80(7) 2_655 2_655
C22 Zr1 C21 32.33(7) 2_655 2_655
C22 Zr1 C21 91.69(7) . 2_655
C19 Zr1 C21 53.59(7) 2_655 2_655
C19 Zr1 C21 132.38(7) . 2_655
C20 Zr1 C21 102.18(8) . 2_655
C20 Zr1 C21 32.30(7) 2_655 2_655
C1 Zr1 C21 131.05(7) . .
C1 Zr1 C21 121.62(7) 2_655 .
C23 Zr1 C21 53.80(7) . .
C23 Zr1 C21 124.52(7) 2_655 .
C22 Zr1 C21 91.69(7) 2_655 .
C22 Zr1 C21 32.33(7) . .
C19 Zr1 C21 132.38(7) 2_655 .
C19 Zr1 C21 53.59(7) . .
C20 Zr1 C21 32.30(7) . .
C20 Zr1 C21 102.18(8) 2_655 .
C21 Zr1 C21 79.51(10) 2_655 .
C11 Si2 C10 104.61(10) . .
C11 Si2 C1 108.69(9) . .
C10 Si2 C1 114.07(9) . .
C11 Si2 C9 103.58(10) . .
C10 Si2 C9 109.94(11) . .
C1 Si2 C9 114.89(9) . .
C12 C11 Si2 170.48(19) . .
C23 C19 C20 108.3(2) . .
C23 C19 Zr1 73.62(12) . .
C20 C19 Zr1 74.10(12) . .
C23 C19 H19 125.5 . .
C20 C19 H19 125.5 . .
Zr1 C19 H19 125.5 . .
C19 C23 C22 107.67(19) . .
C19 C23 Zr1 73.91(11) . .
C22 C23 Zr1 73.67(11) . .
C19 C23 H23 125.8 . .
C22 C23 H23 125.8 . .
Zr1 C23 H23 125.8 . .
C6 C5 C4 119.9(2) . .
C6 C5 H5 120.1 . .
C4 C5 H5 120.1 . .
C1 C2 C2 121.15(11) . 2_655
C1 C2 C3 122.09(17) . .
C2 C2 C3 116.72(10) 2_655 .
C11 C12 C13 177.7(2) . .
C3 C4 C5 121.10(19) . .
C3 C4 H4 119.4 . .
C5 C4 H4 119.4 . .
C14 C13 C18 118.43(18) . .
C14 C13 C12 120.13(19) . .
C18 C13 C12 121.39(19) . .
C5 C6 C7 119.9(2) . .
C5 C6 H6 120.1 . .
C7 C6 H6 120.1 . .
C4 C3 C8 117.93(18) . .
C4 C3 C2 120.01(17) . .
C8 C3 C2 122.05(17) . .
C6 C7 C8 120.0(2) . .
C6 C7 H7 120.0 . .
C8 C7 H7 120.0 . .
C21 C22 C23 107.8(2) . .
C21 C22 Zr1 74.69(11) . .
C23 C22 Zr1 73.49(11) . .
C21 C22 H22 125.7 . .
C23 C22 H22 125.7 . .
Zr1 C22 H22 125.7 . .
Si2 C10 H10A 109.5 . .
Si2 C10 H10B 109.5 . .
H10A C10 H10B 109.5 . .
Si2 C10 H10C 109.5 . .
H10A C10 H10C 109.5 . .
H10B C10 H10C 109.5 . .
C7 C8 C3 121.1(2) . .
C7 C8 H8 119.4 . .
C3 C8 H8 119.4 . .
C2 C1 Si2 122.16(14) . .
C2 C1 Zr1 108.88(13) . .
Si2 C1 Zr1 128.87(9) . .
Si2 C9 H9A 109.5 . .
Si2 C9 H9B 109.5 . .
H9A C9 H9B 109.5 . .
Si2 C9 H9C 109.5 . .
H9A C9 H9C 109.5 . .
H9B C9 H9C 109.5 . .
C15 C14 C13 120.6(2) . .
C15 C14 H14 119.7 . .
C13 C14 H14 119.7 . .
C17 C18 C13 120.2(2) . .
C17 C18 H18 119.9 . .
C13 C18 H18 119.9 . .
C22 C21 C20 108.22(19) . .
C22 C21 Zr1 72.99(11) . .
C20 C21 Zr1 73.37(11) . .
C22 C21 H21 125.7 . .
C20 C21 H21 125.7 . .
Zr1 C21 H21 125.7 . .
C16 C15 C14 120.1(2) . .
C16 C15 H15 119.9 . .
C14 C15 H15 119.9 . .
C21 C20 C19 108.0(2) . .
C21 C20 Zr1 74.33(12) . .
C19 C20 Zr1 73.46(12) . .
C21 C20 H20 125.7 . .
C19 C20 H20 125.7 . .
Zr1 C20 H20 125.7 . .
C17 C16 C15 119.9(2) . .
C17 C16 H16 120.0 . .
C15 C16 H16 120.0 . .
C16 C17 C18 120.7(2) . .
C16 C17 H17 119.6 . .
C18 C17 H17 119.6 . .

loop_
_geom_bond_atom_site_label_1
_geom_bond_atom_site_label_2
_geom_bond_distance
_geom_bond_site_symmetry_2
Zr1 C1 2.2745(18) .
Zr1 C1 2.2745(18) 2_655
Zr1 C23 2.4986(19) .
Zr1 C23 2.4986(19) 2_655
Zr1 C22 2.5009(19) 2_655
Zr1 C22 2.5009(19) .
Zr1 C19 2.502(2) 2_655
Zr1 C19 2.502(2) .
Zr1 C20 2.510(2) .
Zr1 C20 2.510(2) 2_655
Zr1 C21 2.5225(19) 2_655
Zr1 C21 2.5225(19) .
Si2 C11 1.861(2) .
Si2 C10 1.863(2) .
Si2 C1 1.867(2) .
Si2 C9 1.871(2) .
C11 C12 1.204(3) .
C19 C23 1.398(3) .
C19 C20 1.400(3) .
C19 H19 1.0000 .
C23 C22 1.413(3) .
C23 H23 1.0000 .
C5 C6 1.378(3) .
C5 C4 1.388(3) .
C5 H5 0.9500 .
C2 C1 1.358(3) .
C2 C2 1.504(4) 2_655
C2 C3 1.507(2) .
C12 C13 1.445(3) .
C4 C3 1.385(3) .
C4 H4 0.9500 .
C13 C14 1.393(3) .
C13 C18 1.396(3) .
C6 C7 1.378(3) .
C6 H6 0.9500 .
C3 C8 1.393(3) .
C7 C8 1.381(3) .
C7 H7 0.9500 .
C22 C21 1.399(3) .
C22 H22 1.0000 .
C10 H10A 0.9800 .
C10 H10B 0.9800 .
C10 H10C 0.9800 .
C8 H8 0.9500 .
C9 H9A 0.9800 .
C9 H9B 0.9800 .
C9 H9C 0.9800 .
C14 C15 1.379(3) .
C14 H14 0.9500 .
C18 C17 1.380(3) .
C18 H18 0.9500 .
C21 C20 1.400(3) .
C21 H21 1.0000 .
C15 C16 1.379(3) .
C15 H15 0.9500 .
C20 H20 1.0000 .
C16 C17 1.366(3) .
C16 H16 0.9500 .
C17 H17 0.9500 .
